data_7245372
loop_
_publ_author_name
'Peloquin, Andrew J.'
'McMillen, Colin'
'Pennington, William'

_publ_section_title
;
 Isolation of unique heterocycles formed from pyridine-thiocarboxamides as
 diiodine, iodide, or polyiodide salts
;
_journal_name_full CrystEngComm
_journal_paper_doi 10.1039/D2CE00904H
_journal_year 2022
_chemical_formula_moiety '10.144(I2), 2.856(C2 H3 N), C36 H26 Fe N12'
_chemical_formula_sum 'C41.71 H34.57 Fe I20.29 N14.86'
_chemical_formula_weight 3374.55
_space_group_crystal_system triclinic
_space_group_IT_number 2
_space_group_name_Hall '-P 1'
_space_group_name_H-M_alt 'P -1'
_atom_sites_solution_hydrogens mixed
_audit_creation_date 2022-03-14
_audit_creation_method
;
Olex2 1.5
(compiled 2021.12.09 svn.r5202d8cf for OlexSys, GUI svn.r6439)
;
_audit_update_record
;
2022-06-27 deposited with the CCDC.	2022-08-18 downloaded from the CCDC.
;
_cell_angle_alpha 103.605(2)
_cell_angle_beta 96.773(2)
_cell_angle_gamma 111.876(2)
_cell_formula_units_Z 2
_cell_length_a 13.3176(6)
_cell_length_b 16.6001(7)
_cell_length_c 19.8556(8)
_cell_measurement_reflns_used 9599
_cell_measurement_temperature 100(2)
_cell_measurement_theta_max 27.13
_cell_measurement_theta_min 2.58
_cell_volume 3855.0(3)
_computing_cell_refinement 'SAINT V8.38A (Bruker AXS Inc., 2017)'
_computing_data_collection 'APEX3 v2017.3-0 (Bruker AXS Inc., 2017)'
_computing_data_reduction 'SAINT V8.38A (Bruker AXS Inc., 2017)'
_computing_molecular_graphics 'Olex2 1.5 (Dolomanov et al., 2009)'
_computing_publication_material 'Olex2 1.5 (Dolomanov et al., 2009)'
_computing_structure_refinement 'SHELXL 2018/3 (Sheldrick, 2015<i>b</i>)'
_computing_structure_solution 'SHELXT 2018/2 (Sheldrick, 2015<i>a</i>)'
_diffrn_ambient_temperature 100.00
_diffrn_measured_fraction_theta_full 0.999
_diffrn_measured_fraction_theta_max 0.999
_diffrn_measurement_device_type 'Bruker D8 Venture Photon 2'
_diffrn_measurement_method '\f and \w scans'
_diffrn_radiation_type MoK\a
_diffrn_radiation_wavelength 0.71073
_diffrn_reflns_av_R_equivalents 0.0405
_diffrn_reflns_av_unetI/netI 0.0184
_diffrn_reflns_Laue_measured_fraction_full 0.999
_diffrn_reflns_Laue_measured_fraction_max 0.999
_diffrn_reflns_limit_h_max 16
_diffrn_reflns_limit_h_min -16
_diffrn_reflns_limit_k_max 20
_diffrn_reflns_limit_k_min -20
_diffrn_reflns_limit_l_max 24
_diffrn_reflns_limit_l_min -24
_diffrn_reflns_number 145950
_diffrn_reflns_point_group_measured_fraction_full 0.999
_diffrn_reflns_point_group_measured_fraction_max 0.999
_diffrn_reflns_theta_full 25.242
_diffrn_reflns_theta_max 26.372
_diffrn_reflns_theta_min 1.985
_diffrn_source 'Incoatec I\mS'
_diffrn_source_current 1.0
_diffrn_source_power 0.05
_diffrn_source_voltage 50.0
_diffrn_standards_number 0
_exptl_absorpt_coefficient_mu 8.359
_exptl_absorpt_correction_T_max 0.7455
_exptl_absorpt_correction_T_min 0.4265
_exptl_absorpt_correction_type multi-scan
_exptl_absorpt_process_details 'SADABS v2016/2 (Bruker AXS Inc., 2017)'
_exptl_crystal_colour red
_exptl_crystal_colour_primary red
_exptl_crystal_density_diffrn 2.907
_exptl_crystal_density_meas ?
_exptl_crystal_density_method 'not measured'
_exptl_crystal_description prism
_exptl_crystal_F_000 2980
_exptl_crystal_size_max 0.293
_exptl_crystal_size_mid 0.208
_exptl_crystal_size_min 0.092
_exptl_transmission_factor_max 'not measured'
_exptl_transmission_factor_min 'not measured'
_refine_diff_density_max 4.522
_refine_diff_density_min -3.633
_refine_diff_density_rms 0.188
_refine_ls_extinction_method none
_refine_ls_goodness_of_fit_ref 1.090
_refine_ls_hydrogen_treatment mixed
_refine_ls_matrix_type full
_refine_ls_number_parameters 759
_refine_ls_number_reflns 15754
_refine_ls_number_restraints 41
_refine_ls_restrained_S_all 1.089
_refine_ls_R_factor_all 0.0404
_refine_ls_R_factor_gt 0.0342
_refine_ls_shift/su_max 0.001
_refine_ls_shift/su_mean 0.000
_refine_ls_structure_factor_coef Fsqd
_refine_ls_weighting_details 'w=1/[\s^2^(Fo^2^)+(0.0167P)^2^+50.5551P] where P=(Fo^2^+2Fc^2^)/3'
_refine_ls_weighting_scheme calc
_refine_ls_wR_factor_gt 0.0721
_refine_ls_wR_factor_ref 0.0771
_reflns_Friedel_coverage 0.000
_reflns_number_gt 14074
_reflns_number_total 15754
_reflns_threshold_expression 'I > 2\s(I)'
_cod_data_source_file d2ce00904h2.cif
_cod_data_source_block mo_d8_4596_20sep20_ajp4_0m_a
_cod_depositor_comments
;
The following automatic conversions were performed:

data item '_exptl_crystal_density_meas' value 'not measured' was
changed to '?' -- the value is perceived as not measured.

Automatic conversion script
Id: cif_fix_values 7556 2019-12-06 15:28:31Z antanas 
;
_cod_original_cell_volume 3854.9(3)
_cod_database_code 7245372
_shelx_shelxl_version_number 2018/3
_shelx_space_group_comment
;
The symmetry employed for this shelxl refinement is uniquely defined
by the following loop, which should always be used as a source of
symmetry information in preference to the above space-group names.
They are only intended as comments.
;
_shelx_estimated_absorpt_t_max 0.513
_shelx_estimated_absorpt_t_min 0.193
_olex2_refinement_description
;
1. Restrained distances
 HN6-N6
 0.86 with sigma of 0.02
 HN12-N12
 0.86 with sigma of 0.02
 C43-C44
 1.45 with sigma of 0.02
 N16-C44
 0.001 with sigma of 2.6
2. Uiso/Uaniso restraints and constraints
C43 \\sim C44: within 2A with sigma of 0.001 and sigma for terminal atoms of
0.002 within 2A
N15 \\sim C41 \\sim C42: within 2A with sigma of 0.001 and sigma for terminal
atoms of 0.002 within 2A
Uanis(C41) \\sim Ueq: with sigma of 0.001 and sigma for terminal atoms of 0.002
Uanis(C42) \\sim Ueq, Uanis(C44) \\sim Ueq: with sigma of 0.01 and sigma for
terminal atoms of 0.02
Uanis(N16) = Uanis(C43)
3. Others
 1*[Sof(I22A)+Sof(I23A)]+1*[Sof(N15)+Sof(C41)+Sof(C42)+Sof(H42A)+Sof(H42B)+
 Sof(H42C)]+1*[Sof(N16)+Sof(C43)+Sof(C44)+Sof(H44A)+Sof(H44B)+Sof(H44C)]=1 with
 esd of 0.0001
 Sof(I22A)=Sof(I23A)=FVAR(1)
 Sof(N15)=Sof(C41)=Sof(C42)=Sof(H42A)=Sof(H42B)=Sof(H42C)=FVAR(2)
 Sof(N16)=Sof(C43)=Sof(C44)=Sof(H44A)=Sof(H44B)=Sof(H44C)=FVAR(3)
4.a Aromatic/amide H refined with riding coordinates:
 C3(H3), C4(H4), C5(H5), C6(H6A), C9(H9), C10(H10), C11(H11), C12(H12A),
 C15(H15), C16(H16), C17(H17), C18(H18), C21(H21), C22(H22), C23(H23), C24(H24),
  C27(H27), C28(H28), C29(H29), C30(H30), C33(H33), C34(H34), C35(H35), C36(H36)
4.b Idealised Me refined as rotating group:
 C42(H42A,H42B,H42C), C44(H44A,H44B,H44C), C38(H38A,H38B,H38C), C40(H40A,H40B,
 H40C)
;
_olex2_submission_special_instructions 'No special instructions were received'

loop_
_space_group_symop_operation_xyz
'x, y, z'
'-x, -y, -z'

loop_
_atom_site_label
_atom_site_type_symbol
_atom_site_fract_x
_atom_site_fract_y
_atom_site_fract_z
_atom_site_U_iso_or_equiv
_atom_site_adp_type
_atom_site_occupancy
_atom_site_site_symmetry_order
_atom_site_calc_flag
_atom_site_refinement_flags_posn
_atom_site_refinement_flags_adp
_atom_site_refinement_flags_occupancy
_atom_site_disorder_assembly
_atom_site_disorder_group
I1 I 0.44284(4) 0.69841(3) -0.06129(3) 0.03347(10) Uani 1 1 d . . . . .
I2 I 0.32544(4) 0.79869(3) -0.01564(3) 0.03105(10) Uani 1 1 d . . . . .
I3 I 0.18810(4) 0.91115(3) 0.04184(3) 0.03326(10) Uani 1 1 d . . . . .
I4 I 0.42026(4) 1.05770(3) 0.13169(3) 0.03570(11) Uani 1 1 d . . . . .
I5 I 0.63097(5) 1.17656(4) 0.21591(3) 0.04981(15) Uani 1 1 d . . . . .
I6 I 0.500000 0.500000 0.000000 0.03612(16) Uani 1 2 d S . P . .
I7 I 0.59482(5) 0.55949(4) -0.11379(4) 0.05079(15) Uani 1 1 d . . . . .
I8 I 0.05026(5) 0.03995(4) 0.10937(3) 0.03736(11) Uani 1 1 d . . . . .
I9 I -0.03361(4) 0.14437(3) 0.19441(2) 0.03375(10) Uani 1 1 d . . . . .
I10 I 0.23431(4) 0.51195(4) 0.24136(3) 0.03870(11) Uani 1 1 d . . . . .
I11 I 0.11368(4) 0.58213(3) 0.32257(3) 0.03321(10) Uani 1 1 d . . . . .
I12 I -0.09271(4) 0.29122(3) 0.29991(3) 0.03399(11) Uani 1 1 d . . . . .
I13 I 0.12966(4) 0.36942(3) 0.39764(2) 0.02505(9) Uani 1 1 d . . . . .
I14 I 0.34505(4) 0.45291(3) 0.49188(3) 0.03333(10) Uani 1 1 d . . . . .
I15 I -0.03514(5) 0.66128(4) 0.40819(3) 0.04616(14) Uani 1 1 d . . . . .
I16 I -0.01848(3) 0.76520(3) 0.29538(2) 0.02619(9) Uani 1 1 d . . . . .
I17 I -0.00350(4) 0.85607(4) 0.19319(3) 0.03438(11) Uani 1 1 d . . . . .
I18 I 0.15610(4) 0.18598(3) 0.53309(2) 0.02849(9) Uani 1 1 d . . . . .
I19 I 0.21035(4) 0.04207(3) 0.48252(2) 0.02810(9) Uani 1 1 d . . . . .
I20 I 0.500000 0.000000 0.500000 0.02557(12) Uani 1 2 d S . P . .
I21 I 0.27419(4) -0.12932(3) 0.42568(2) 0.03134(10) Uani 1 1 d . . . . .
I22A I 0.4918(5) 0.2971(4) 0.2489(3) 0.0626(16) Uani 0.1439(17) 1 d . . P A 1
I23A I 0.3534(4) 0.3832(3) 0.2698(2) 0.0499(13) Uani 0.1439(17) 1 d . . P A 1
N15 N 0.4763(15) 0.3875(13) 0.3099(10) 0.025(3) Uani 0.326(3) 1 d . U P B 2
N16 N 0.7082(12) 0.4750(9) 0.3288(7) 0.044(2) Uani 0.530(3) 1 d D . P C 3
C41 C 0.3970(17) 0.3205(14) 0.2564(11) 0.024(2) Uani 0.326(3) 1 d . U P B 2
C42 C 0.3059(16) 0.2580(13) 0.2036(10) 0.024(3) Uani 0.326(3) 1 d . U P B 2
H42A H 0.311041 0.273429 0.159065 0.036 Uiso 0.326(3) 1 calc R U P B 2
H42B H 0.237939 0.259078 0.217247 0.036 Uiso 0.326(3) 1 calc R U P B 2
H42C H 0.303900 0.196953 0.196911 0.036 Uiso 0.326(3) 1 calc R U P B 2
C43 C 0.5951(13) 0.4176(10) 0.2907(9) 0.044(2) Uani 0.530(3) 1 d D U P C 3
C44 C 0.4766(14) 0.3554(12) 0.2848(10) 0.050(2) Uani 0.530(3) 1 d D U P C 3
H44A H 0.447316 0.309272 0.237931 0.076 Uiso 0.530(3) 1 calc R U P C 3
H44B H 0.432037 0.390994 0.290506 0.076 Uiso 0.530(3) 1 calc R U P C 3
H44C H 0.473212 0.325404 0.321984 0.076 Uiso 0.530(3) 1 calc R U P C 3
Fe1 Fe 0.57250(7) 0.82084(5) 0.23712(4) 0.01424(16) Uani 1 1 d . . . . .
N1 N 0.6335(4) 0.7362(3) 0.2141(3) 0.0167(10) Uani 1 1 d . . . . .
N2 N 0.6296(4) 0.8510(3) 0.1543(3) 0.0173(10) Uani 1 1 d . . . . .
N3 N 0.5365(4) 0.7589(3) 0.3112(3) 0.0176(10) Uani 1 1 d . . . . .
N4 N 0.7275(4) 0.6723(3) 0.1400(3) 0.0194(10) Uani 1 1 d . . . . .
N5 N 0.6721(4) 0.6172(3) 0.2379(3) 0.0191(10) Uani 1 1 d . . . . .
N6 N 0.7728(5) 0.5048(4) 0.2117(3) 0.0268(12) Uani 1 1 d D . . . .
HN6 H 0.742(6) 0.506(5) 0.247(3) 0.032 Uiso 1 1 d D U . . .
N7 N 0.5100(4) 0.9032(3) 0.2630(3) 0.0165(10) Uani 1 1 d . . . . .
N8 N 0.7053(4) 0.9268(3) 0.3030(3) 0.0165(10) Uani 1 1 d . . . . .
N9 N 0.4186(4) 0.7473(3) 0.1781(3) 0.0174(10) Uani 1 1 d . . . . .
N10 N 0.3502(4) 0.9333(3) 0.2592(3) 0.0175(10) Uani 1 1 d . . . . .
N11 N 0.5280(4) 1.0460(3) 0.3316(3) 0.0176(10) Uani 1 1 d . . . . .
N12 N 0.4355(5) 1.1628(4) 0.3726(3) 0.0254(12) Uani 1 1 d D . . . .
HN12 H 0.505(3) 1.178(6) 0.390(4) 0.04(2) Uiso 1 1 d D . . . .
C1 C 0.6826(5) 0.7315(4) 0.1587(3) 0.0168(11) Uani 1 1 d . . . . .
C2 C 0.6818(5) 0.7998(4) 0.1239(3) 0.0189(12) Uani 1 1 d . . . . .
C3 C 0.6263(5) 0.9173(4) 0.1274(3) 0.0210(12) Uani 1 1 d . . . . .
H3 H 0.589708 0.953160 0.147593 0.025 Uiso 1 1 calc R U . . .
C4 C 0.6745(5) 0.9354(5) 0.0711(3) 0.0256(14) Uani 1 1 d . . . . .
H4 H 0.670834 0.982927 0.053420 0.031 Uiso 1 1 calc R U . . .
C5 C 0.7274(6) 0.8841(5) 0.0413(3) 0.0276(14) Uani 1 1 d . . . . .
H5 H 0.761543 0.896323 0.003226 0.033 Uiso 1 1 calc R U . . .
C6 C 0.7307(5) 0.8138(4) 0.0673(3) 0.0214(12) Uani 1 1 d . . . . .
H6A H 0.765552 0.776559 0.046849 0.026 Uiso 1 1 calc R U . . .
C7 C 0.6278(5) 0.6776(4) 0.2517(3) 0.0155(11) Uani 1 1 d . . . . .
C8 C 0.5692(5) 0.6895(4) 0.3079(3) 0.0176(11) Uani 1 1 d . . . . .
C9 C 0.4801(5) 0.7744(4) 0.3609(3) 0.0211(12) Uani 1 1 d . . . . .
H9 H 0.456648 0.822395 0.364173 0.025 Uiso 1 1 calc R U . . .
C10 C 0.4546(5) 0.7231(5) 0.4077(3) 0.0256(13) Uani 1 1 d . . . . .
H10 H 0.414857 0.736323 0.442322 0.031 Uiso 1 1 calc R U . . .
C11 C 0.4876(6) 0.6532(5) 0.4034(4) 0.0263(14) Uani 1 1 d . . . . .
H11 H 0.470429 0.617310 0.434788 0.032 Uiso 1 1 calc R U . . .
C12 C 0.5466(5) 0.6353(4) 0.3525(3) 0.0212(12) Uani 1 1 d . . . . .
H12A H 0.570544 0.587531 0.348500 0.025 Uiso 1 1 calc R U . . .
C13 C 0.7210(5) 0.6189(4) 0.1822(3) 0.0199(12) Uani 1 1 d . . . . .
C14 C 0.7740(5) 0.5551(4) 0.1669(3) 0.0224(12) Uani 1 1 d . . . . .
C15 C 0.8206(6) 0.4464(5) 0.2043(4) 0.0305(15) Uani 1 1 d . . . . .
H15 H 0.816340 0.410942 0.235886 0.037 Uiso 1 1 calc R U . . .
C16 C 0.8763(6) 0.4378(5) 0.1506(4) 0.0318(15) Uani 1 1 d . . . . .
H16 H 0.911799 0.397219 0.145689 0.038 Uiso 1 1 calc R U . . .
C17 C 0.8802(6) 0.4880(5) 0.1044(4) 0.0290(14) Uani 1 1 d . . . . .
H17 H 0.918097 0.482283 0.067157 0.035 Uiso 1 1 calc R U . . .
C18 C 0.8279(5) 0.5477(4) 0.1125(4) 0.0254(13) Uani 1 1 d . . . . .
H18 H 0.829681 0.582700 0.080731 0.031 Uiso 1 1 calc R U . . .
C19 C 0.5706(5) 0.9867(4) 0.3093(3) 0.0180(11) Uani 1 1 d . . . . .
C20 C 0.6869(5) 1.0030(4) 0.3310(3) 0.0179(11) Uani 1 1 d . . . . .
C21 C 0.8101(5) 0.9352(4) 0.3187(3) 0.0192(12) Uani 1 1 d . . . . .
H21 H 0.825117 0.883602 0.300778 0.023 Uiso 1 1 calc R U . . .
C22 C 0.8975(5) 1.0160(5) 0.3602(3) 0.0245(13) Uani 1 1 d . . . . .
H22 H 0.970719 1.019306 0.369814 0.029 Uiso 1 1 calc R U . . .
C23 C 0.8773(5) 1.0923(4) 0.3876(4) 0.0256(13) Uani 1 1 d . . . . .
H23 H 0.936378 1.148211 0.415833 0.031 Uiso 1 1 calc R U . . .
C24 C 0.7695(5) 1.0853(4) 0.3729(3) 0.0220(12) Uani 1 1 d . . . . .
H24 H 0.752964 1.136031 0.391307 0.026 Uiso 1 1 calc R U . . .
C25 C 0.4000(5) 0.8789(4) 0.2395(3) 0.0169(11) Uani 1 1 d . . . . .
C26 C 0.3457(5) 0.7867(4) 0.1898(3) 0.0174(11) Uani 1 1 d . . . . .
C27 C 0.3795(5) 0.6648(4) 0.1302(3) 0.0224(13) Uani 1 1 d . . . . .
H27 H 0.428970 0.636816 0.120570 0.027 Uiso 1 1 calc R U . . .
C28 C 0.2680(5) 0.6187(4) 0.0938(4) 0.0256(13) Uani 1 1 d . . . . .
H28 H 0.242596 0.560190 0.060007 0.031 Uiso 1 1 calc R U . . .
C29 C 0.1948(5) 0.6584(4) 0.1070(4) 0.0250(13) Uani 1 1 d . . . . .
H29 H 0.118671 0.627343 0.082994 0.030 Uiso 1 1 calc R U . . .
C30 C 0.2344(5) 0.7442(4) 0.1559(3) 0.0237(13) Uani 1 1 d . . . . .
H30 H 0.186062 0.773226 0.165995 0.028 Uiso 1 1 calc R U . . .
C31 C 0.4187(5) 1.0158(4) 0.3043(3) 0.0184(12) Uani 1 1 d . . . . .
C32 C 0.3689(5) 1.0805(4) 0.3254(3) 0.0210(12) Uani 1 1 d . . . . .
C33 C 0.3993(7) 1.2268(5) 0.3951(4) 0.0340(16) Uani 1 1 d . . . . .
H33 H 0.448834 1.284058 0.427831 0.041 Uiso 1 1 calc R U . . .
C34 C 0.2901(7) 1.2098(5) 0.3709(4) 0.0350(17) Uani 1 1 d . . . . .
H34 H 0.263431 1.254759 0.387803 0.042 Uiso 1 1 calc R U . . .
C35 C 0.2196(6) 1.1275(5) 0.3220(4) 0.0337(16) Uani 1 1 d . . . . .
H35 H 0.144504 1.115859 0.304335 0.040 Uiso 1 1 calc R U . . .
C36 C 0.2591(6) 1.0608(5) 0.2985(4) 0.0280(14) Uani 1 1 d . . . . .
H36 H 0.211504 1.003523 0.264854 0.034 Uiso 1 1 calc R U . . .
N13 N 0.0493(5) 0.4066(5) 0.0191(4) 0.0385(15) Uani 1 1 d . . . . .
C37 C 0.0622(6) 0.3524(6) 0.0401(4) 0.0398(18) Uani 1 1 d . . . . .
C38 C 0.0812(10) 0.2849(7) 0.0663(7) 0.082(4) Uani 1 1 d . . . . .
H38A H 0.043759 0.225520 0.029631 0.123 Uiso 1 1 calc R U . . .
H38B H 0.051644 0.281837 0.108959 0.123 Uiso 1 1 calc R U . . .
H38C H 0.161184 0.301122 0.078103 0.123 Uiso 1 1 calc R U . . .
N14 N 0.6612(5) 0.2729(4) 0.4391(4) 0.0374(14) Uani 1 1 d . . . . .
C39 C 0.7452(7) 0.3336(5) 0.4506(4) 0.0320(15) Uani 1 1 d . . . . .
C40 C 0.8517(7) 0.4113(5) 0.4669(4) 0.0384(17) Uani 1 1 d . . . . .
H40A H 0.865364 0.451194 0.515132 0.058 Uiso 1 1 calc R U . . .
H40B H 0.850844 0.445171 0.432687 0.058 Uiso 1 1 calc R U . . .
H40C H 0.910864 0.389843 0.463780 0.058 Uiso 1 1 calc R U . . .

loop_
_atom_site_aniso_label
_atom_site_aniso_U_11
_atom_site_aniso_U_22
_atom_site_aniso_U_33
_atom_site_aniso_U_23
_atom_site_aniso_U_13
_atom_site_aniso_U_12
I1 0.0308(2) 0.0238(2) 0.0451(3) 0.0128(2) 0.0021(2) 0.01118(18)
I2 0.0348(2) 0.0255(2) 0.0352(2) 0.01510(19) 0.00742(19) 0.01162(19)
I3 0.0315(2) 0.0327(2) 0.0415(3) 0.0173(2) 0.0155(2) 0.0140(2)
I4 0.0423(3) 0.0379(3) 0.0359(2) 0.0241(2) 0.0119(2) 0.0176(2)
I5 0.0523(3) 0.0442(3) 0.0427(3) 0.0264(3) -0.0018(2) 0.0049(3)
I6 0.0347(3) 0.0187(3) 0.0449(4) 0.0001(3) -0.0117(3) 0.0123(3)
I7 0.0548(3) 0.0316(3) 0.0684(4) 0.0126(3) 0.0089(3) 0.0236(3)
I8 0.0495(3) 0.0400(3) 0.0309(2) 0.0156(2) 0.0161(2) 0.0224(2)
I9 0.0410(3) 0.0401(3) 0.0271(2) 0.0144(2) 0.00917(19) 0.0212(2)
I10 0.0445(3) 0.0441(3) 0.0303(2) 0.0144(2) 0.0109(2) 0.0187(2)
I11 0.0387(3) 0.0271(2) 0.0341(2) 0.01427(19) 0.00546(19) 0.0118(2)
I12 0.0349(2) 0.0320(2) 0.0360(2) 0.0068(2) 0.00165(19) 0.0188(2)
I13 0.0302(2) 0.0243(2) 0.0283(2) 0.01154(17) 0.00835(17) 0.01684(17)
I14 0.0297(2) 0.0287(2) 0.0425(3) 0.0169(2) 0.00245(19) 0.01101(19)
I15 0.0654(4) 0.0493(3) 0.0563(3) 0.0357(3) 0.0362(3) 0.0401(3)
I16 0.0210(2) 0.0287(2) 0.0288(2) 0.00918(17) 0.00530(16) 0.01004(17)
I17 0.0204(2) 0.0468(3) 0.0367(2) 0.0230(2) 0.00588(18) 0.00868(19)
I18 0.0282(2) 0.0298(2) 0.0278(2) 0.00828(18) 0.00402(17) 0.01342(18)
I19 0.0297(2) 0.0332(2) 0.0266(2) 0.01267(18) 0.00874(17) 0.01583(19)
I20 0.0361(3) 0.0279(3) 0.0192(3) 0.0064(2) 0.0075(2) 0.0205(3)
I21 0.0300(2) 0.0294(2) 0.0336(2) 0.00284(18) 0.00499(18) 0.01584(19)
I22A 0.107(4) 0.074(3) 0.059(3) 0.047(2) 0.053(3) 0.068(3)
I23A 0.084(3) 0.050(2) 0.051(2) 0.0258(19) 0.044(2) 0.050(2)
N15 0.025(3) 0.025(3) 0.024(3) 0.005(2) 0.006(2) 0.009(2)
N16 0.068(6) 0.045(5) 0.044(5) 0.025(4) 0.026(4) 0.040(5)
C41 0.024(3) 0.024(3) 0.024(3) 0.0081(12) 0.0051(11) 0.0093(13)
C42 0.024(3) 0.024(3) 0.024(3) 0.010(2) 0.004(2) 0.009(2)
C43 0.068(6) 0.045(5) 0.044(5) 0.025(4) 0.026(4) 0.040(5)
C44 0.072(6) 0.049(5) 0.048(5) 0.022(4) 0.024(5) 0.037(5)
Fe1 0.0154(4) 0.0137(4) 0.0163(4) 0.0055(3) 0.0045(3) 0.0081(3)
N1 0.015(2) 0.016(2) 0.020(2) 0.006(2) 0.0054(19) 0.0067(19)
N2 0.016(2) 0.015(2) 0.020(2) 0.005(2) 0.0038(19) 0.0061(19)
N3 0.019(2) 0.017(2) 0.017(2) 0.0048(19) 0.0031(19) 0.007(2)
N4 0.019(2) 0.021(3) 0.021(2) 0.006(2) 0.005(2) 0.011(2)
N5 0.017(2) 0.017(2) 0.026(3) 0.008(2) 0.006(2) 0.009(2)
N6 0.032(3) 0.025(3) 0.029(3) 0.006(2) 0.006(2) 0.019(2)
N7 0.019(2) 0.015(2) 0.017(2) 0.0068(19) 0.0044(19) 0.007(2)
N8 0.020(2) 0.015(2) 0.017(2) 0.0074(19) 0.0039(19) 0.008(2)
N9 0.015(2) 0.019(2) 0.019(2) 0.008(2) 0.0037(19) 0.007(2)
N10 0.021(2) 0.016(2) 0.021(2) 0.007(2) 0.007(2) 0.012(2)
N11 0.025(3) 0.014(2) 0.016(2) 0.0041(19) 0.006(2) 0.011(2)
N12 0.030(3) 0.023(3) 0.026(3) 0.006(2) 0.004(2) 0.015(2)
C1 0.016(3) 0.018(3) 0.016(3) 0.004(2) 0.004(2) 0.008(2)
C2 0.015(3) 0.024(3) 0.019(3) 0.008(2) 0.003(2) 0.009(2)
C3 0.023(3) 0.017(3) 0.024(3) 0.009(2) 0.004(2) 0.009(2)
C4 0.027(3) 0.029(3) 0.026(3) 0.019(3) 0.006(3) 0.010(3)
C5 0.029(3) 0.035(4) 0.021(3) 0.014(3) 0.010(3) 0.011(3)
C6 0.017(3) 0.031(3) 0.019(3) 0.010(3) 0.006(2) 0.011(3)
C7 0.017(3) 0.012(3) 0.019(3) 0.004(2) 0.003(2) 0.008(2)
C8 0.014(3) 0.014(3) 0.022(3) 0.006(2) 0.001(2) 0.005(2)
C9 0.021(3) 0.020(3) 0.025(3) 0.008(2) 0.009(2) 0.010(2)
C10 0.027(3) 0.032(4) 0.023(3) 0.012(3) 0.012(3) 0.013(3)
C11 0.031(3) 0.026(3) 0.029(3) 0.016(3) 0.012(3) 0.012(3)
C12 0.023(3) 0.023(3) 0.024(3) 0.011(3) 0.008(2) 0.014(3)
C13 0.017(3) 0.018(3) 0.024(3) 0.004(2) 0.003(2) 0.008(2)
C14 0.022(3) 0.020(3) 0.025(3) 0.006(3) 0.003(2) 0.009(3)
C15 0.037(4) 0.024(3) 0.031(4) 0.006(3) 0.001(3) 0.018(3)
C16 0.037(4) 0.028(4) 0.036(4) 0.002(3) 0.007(3) 0.024(3)
C17 0.029(3) 0.028(3) 0.032(4) 0.003(3) 0.006(3) 0.018(3)
C18 0.024(3) 0.024(3) 0.029(3) 0.004(3) 0.004(3) 0.014(3)
C19 0.022(3) 0.020(3) 0.019(3) 0.008(2) 0.007(2) 0.013(2)
C20 0.022(3) 0.018(3) 0.017(3) 0.007(2) 0.007(2) 0.011(2)
C21 0.021(3) 0.021(3) 0.021(3) 0.008(2) 0.007(2) 0.012(2)
C22 0.017(3) 0.030(3) 0.026(3) 0.008(3) 0.001(2) 0.010(3)
C23 0.017(3) 0.022(3) 0.029(3) 0.008(3) -0.001(2) 0.000(2)
C24 0.029(3) 0.018(3) 0.020(3) 0.007(2) 0.004(2) 0.011(3)
C25 0.015(3) 0.021(3) 0.018(3) 0.008(2) 0.006(2) 0.009(2)
C26 0.017(3) 0.020(3) 0.018(3) 0.007(2) 0.003(2) 0.009(2)
C27 0.031(3) 0.017(3) 0.018(3) 0.003(2) 0.005(3) 0.011(3)
C28 0.025(3) 0.016(3) 0.027(3) 0.005(3) 0.002(3) 0.000(3)
C29 0.017(3) 0.024(3) 0.028(3) 0.007(3) -0.001(2) 0.004(3)
C30 0.021(3) 0.028(3) 0.027(3) 0.014(3) 0.007(3) 0.013(3)
C31 0.021(3) 0.027(3) 0.018(3) 0.011(2) 0.008(2) 0.017(3)
C32 0.025(3) 0.026(3) 0.021(3) 0.010(3) 0.008(2) 0.017(3)
C33 0.052(5) 0.031(4) 0.029(4) 0.007(3) 0.014(3) 0.027(4)
C34 0.051(5) 0.039(4) 0.036(4) 0.016(3) 0.022(3) 0.036(4)
C35 0.038(4) 0.046(4) 0.037(4) 0.021(3) 0.015(3) 0.032(4)
C36 0.031(4) 0.032(4) 0.028(3) 0.009(3) 0.008(3) 0.021(3)
N13 0.034(3) 0.041(4) 0.041(4) 0.014(3) 0.009(3) 0.015(3)
C37 0.026(4) 0.040(4) 0.044(4) 0.015(4) 0.002(3) 0.004(3)
C38 0.066(7) 0.050(6) 0.108(10) 0.045(7) -0.024(7) 0.002(5)
N14 0.037(4) 0.030(3) 0.039(4) 0.008(3) 0.007(3) 0.009(3)
C39 0.044(4) 0.030(4) 0.024(3) 0.005(3) 0.010(3) 0.018(4)
C40 0.039(4) 0.027(4) 0.040(4) 0.004(3) 0.008(3) 0.008(3)

loop_
_atom_type_symbol
_atom_type_description
_atom_type_scat_dispersion_real
_atom_type_scat_dispersion_imag
_atom_type_scat_source
C C 0.0033 0.0016 'International Tables Vol C Tables 4.2.6.8 and 6.1.1.4'
H H 0.0000 0.0000 'International Tables Vol C Tables 4.2.6.8 and 6.1.1.4'
Fe Fe 0.3463 0.8444 'International Tables Vol C Tables 4.2.6.8 and 6.1.1.4'
I I -0.4742 1.8119 'International Tables Vol C Tables 4.2.6.8 and 6.1.1.4'
N N 0.0061 0.0033 'International Tables Vol C Tables 4.2.6.8 and 6.1.1.4'

loop_
_geom_angle_atom_site_label_1
_geom_angle_atom_site_label_2
_geom_angle_atom_site_label_3
_geom_angle
_geom_angle_site_symmetry_1
_geom_angle_site_symmetry_3
_geom_angle_publ_flag
I5 I4 I3 174.91(2) . . ?
I7 I6 I7 180.00(2) 2_665 . ?
I14 I13 I12 177.40(2) . . ?
I17 I16 I15 179.21(2) . . ?
I21 I20 I21 180.0 2_656 . ?
N15 C41 C42 172(2) . . ?
C41 C42 H42A 109.5 . . ?
C41 C42 H42B 109.5 . . ?
C41 C42 H42C 109.5 . . ?
H42A C42 H42B 109.5 . . ?
H42A C42 H42C 109.5 . . ?
H42B C42 H42C 109.5 . . ?
N16 C43 C44 153.8(15) . . ?
C43 C44 H44A 109.5 . . ?
C43 C44 H44B 109.5 . . ?
C43 C44 H44C 109.5 . . ?
H44A C44 H44B 109.5 . . ?
H44A C44 H44C 109.5 . . ?
H44B C44 H44C 109.5 . . ?
N1 Fe1 N2 80.3(2) . . ?
N1 Fe1 N3 79.9(2) . . ?
N1 Fe1 N8 100.1(2) . . ?
N1 Fe1 N9 99.8(2) . . ?
N2 Fe1 N3 160.3(2) . . ?
N2 Fe1 N8 90.0(2) . . ?
N2 Fe1 N9 92.1(2) . . ?
N3 Fe1 N8 93.8(2) . . ?
N3 Fe1 N9 90.9(2) . . ?
N7 Fe1 N1 177.7(2) . . ?
N7 Fe1 N2 102.0(2) . . ?
N7 Fe1 N3 97.8(2) . . ?
N7 Fe1 N8 80.1(2) . . ?
N7 Fe1 N9 80.1(2) . . ?
N9 Fe1 N8 160.1(2) . . ?
C1 N1 Fe1 120.6(4) . . ?
C1 N1 C7 118.6(5) . . ?
C7 N1 Fe1 120.8(4) . . ?
C2 N2 Fe1 114.9(4) . . ?
C3 N2 Fe1 127.5(4) . . ?
C3 N2 C2 117.6(5) . . ?
C8 N3 Fe1 114.9(4) . . ?
C9 N3 Fe1 127.9(4) . . ?
C9 N3 C8 117.1(5) . . ?
C1 N4 C13 114.0(5) . . ?
C7 N5 C13 114.2(5) . . ?
C14 N6 HN6 125(5) . . ?
C15 N6 HN6 113(5) . . ?
C15 N6 C14 122.4(6) . . ?
C19 N7 Fe1 121.2(4) . . ?
C19 N7 C25 117.8(5) . . ?
C25 N7 Fe1 120.8(4) . . ?
C20 N8 Fe1 114.7(4) . . ?
C21 N8 Fe1 128.4(4) . . ?
C21 N8 C20 116.7(5) . . ?
C26 N9 Fe1 114.8(4) . . ?
C27 N9 Fe1 127.5(4) . . ?
C27 N9 C26 117.7(5) . . ?
C25 N10 C31 114.0(5) . . ?
C19 N11 C31 114.5(5) . . ?
C32 N12 HN12 122(6) . . ?
C33 N12 HN12 115(6) . . ?
C33 N12 C32 122.4(6) . . ?
N1 C1 C2 111.5(5) . . ?
N4 C1 N1 123.0(5) . . ?
N4 C1 C2 125.6(5) . . ?
N2 C2 C1 112.7(5) . . ?
N2 C2 C6 122.9(6) . . ?
C6 C2 C1 124.4(6) . . ?
N2 C3 H3 118.8 . . ?
N2 C3 C4 122.5(6) . . ?
C4 C3 H3 118.8 . . ?
C3 C4 H4 120.3 . . ?
C5 C4 C3 119.5(6) . . ?
C5 C4 H4 120.3 . . ?
C4 C5 H5 120.3 . . ?
C4 C5 C6 119.4(6) . . ?
C6 C5 H5 120.3 . . ?
C2 C6 C5 118.2(6) . . ?
C2 C6 H6A 120.9 . . ?
C5 C6 H6A 120.9 . . ?
N1 C7 C8 111.7(5) . . ?
N5 C7 N1 122.7(5) . . ?
N5 C7 C8 125.6(5) . . ?
N3 C8 C7 112.7(5) . . ?
N3 C8 C12 123.4(5) . . ?
C12 C8 C7 123.8(5) . . ?
N3 C9 H9 118.6 . . ?
N3 C9 C10 122.8(6) . . ?
C10 C9 H9 118.6 . . ?
C9 C10 H10 120.3 . . ?
C11 C10 C9 119.3(6) . . ?
C11 C10 H10 120.3 . . ?
C10 C11 H11 120.3 . . ?
C10 C11 C12 119.4(6) . . ?
C12 C11 H11 120.3 . . ?
C8 C12 C11 117.9(6) . . ?
C8 C12 H12A 121.0 . . ?
C11 C12 H12A 121.0 . . ?
N4 C13 N5 127.5(5) . . ?
N4 C13 C14 116.9(5) . . ?
N5 C13 C14 115.6(5) . . ?
N6 C14 C13 117.0(6) . . ?
N6 C14 C18 119.3(6) . . ?
C18 C14 C13 123.6(6) . . ?
N6 C15 H15 120.0 . . ?
N6 C15 C16 119.9(7) . . ?
C16 C15 H15 120.0 . . ?
C15 C16 H16 120.2 . . ?
C17 C16 C15 119.6(6) . . ?
C17 C16 H16 120.2 . . ?
C16 C17 H17 120.2 . . ?
C16 C17 C18 119.6(6) . . ?
C18 C17 H17 120.2 . . ?
C14 C18 C17 119.2(6) . . ?
C14 C18 H18 120.4 . . ?
C17 C18 H18 120.4 . . ?
N7 C19 C20 111.9(5) . . ?
N11 C19 N7 123.0(5) . . ?
N11 C19 C20 125.1(6) . . ?
N8 C20 C19 112.0(5) . . ?
N8 C20 C24 123.7(6) . . ?
C24 C20 C19 124.2(5) . . ?
N8 C21 H21 118.6 . . ?
N8 C21 C22 122.8(6) . . ?
C22 C21 H21 118.6 . . ?
C21 C22 H22 120.2 . . ?
C21 C22 C23 119.6(6) . . ?
C23 C22 H22 120.2 . . ?
C22 C23 H23 120.6 . . ?
C24 C23 C22 118.9(6) . . ?
C24 C23 H23 120.6 . . ?
C20 C24 C23 118.3(6) . . ?
C20 C24 H24 120.9 . . ?
C23 C24 H24 120.8 . . ?
N7 C25 C26 111.4(5) . . ?
N10 C25 N7 123.3(5) . . ?
N10 C25 C26 125.3(5) . . ?
N9 C26 C25 112.4(5) . . ?
N9 C26 C30 123.0(6) . . ?
C30 C26 C25 124.5(5) . . ?
N9 C27 H27 119.0 . . ?
N9 C27 C28 121.9(6) . . ?
C28 C27 H27 119.0 . . ?
C27 C28 H28 120.1 . . ?
C29 C28 C27 119.9(6) . . ?
C29 C28 H28 120.1 . . ?
C28 C29 H29 120.6 . . ?
C28 C29 C30 118.9(6) . . ?
C30 C29 H29 120.6 . . ?
C26 C30 C29 118.6(6) . . ?
C26 C30 H30 120.7 . . ?
C29 C30 H30 120.7 . . ?
N10 C31 C32 116.4(5) . . ?
N11 C31 N10 127.3(5) . . ?
N11 C31 C32 116.3(5) . . ?
N12 C32 C31 117.4(6) . . ?
N12 C32 C36 119.9(6) . . ?
C36 C32 C31 122.7(6) . . ?
N12 C33 H33 120.0 . . ?
N12 C33 C34 119.9(7) . . ?
C34 C33 H33 120.0 . . ?
C33 C34 H34 120.2 . . ?
C33 C34 C35 119.7(6) . . ?
C35 C34 H34 120.2 . . ?
C34 C35 H35 120.1 . . ?
C34 C35 C36 119.8(7) . . ?
C36 C35 H35 120.1 . . ?
C32 C36 C35 118.2(7) . . ?
C32 C36 H36 120.9 . . ?
C35 C36 H36 120.9 . . ?
N13 C37 C38 178.6(10) . . ?
C37 C38 H38A 109.5 . . ?
C37 C38 H38B 109.5 . . ?
C37 C38 H38C 109.5 . . ?
H38A C38 H38B 109.5 . . ?
H38A C38 H38C 109.5 . . ?
H38B C38 H38C 109.5 . . ?
N14 C39 C40 178.8(8) . . ?
C39 C40 H40A 109.5 . . ?
C39 C40 H40B 109.5 . . ?
C39 C40 H40C 109.5 . . ?
H40A C40 H40B 109.5 . . ?
H40A C40 H40C 109.5 . . ?
H40B C40 H40C 109.5 . . ?

loop_
_geom_bond_atom_site_label_1
_geom_bond_atom_site_label_2
_geom_bond_distance
_geom_bond_site_symmetry_2
_geom_bond_publ_flag
I1 I2 2.7570(7) . ?
I3 I4 3.1166(7) . ?
I4 I5 2.7890(8) . ?
I6 I7 2.9099(7) 2_665 ?
I6 I7 2.9099(7) . ?
I8 I9 2.7594(7) . ?
I10 I11 2.7677(7) . ?
I12 I13 2.9692(7) . ?
I13 I14 2.8639(6) . ?
I15 I16 3.1132(7) . ?
I16 I17 2.7827(6) . ?
I18 I19 2.7505(6) . ?
I20 I21 2.9123(5) 2_656 ?
I20 I21 2.9123(5) . ?
I22A I23A 2.735(6) . ?
N15 C41 1.34(3) . ?
N16 C43 1.44(2) . ?
C41 C42 1.38(3) . ?
C42 H42A 0.9800 . ?
C42 H42B 0.9800 . ?
C42 H42C 0.9800 . ?
C43 C44 1.502(16) . ?
C44 H44A 0.9800 . ?
C44 H44B 0.9800 . ?
C44 H44C 0.9800 . ?
Fe1 N1 1.865(5) . ?
Fe1 N2 1.982(5) . ?
Fe1 N3 1.990(5) . ?
Fe1 N7 1.856(5) . ?
Fe1 N8 1.996(5) . ?
Fe1 N9 1.990(5) . ?
N1 C1 1.346(7) . ?
N1 C7 1.346(7) . ?
N2 C2 1.367(8) . ?
N2 C3 1.343(8) . ?
N3 C8 1.367(7) . ?
N3 C9 1.342(8) . ?
N4 C1 1.334(7) . ?
N4 C13 1.343(8) . ?
N5 C7 1.333(7) . ?
N5 C13 1.348(8) . ?
N6 HN6 0.86(2) . ?
N6 C14 1.354(8) . ?
N6 C15 1.334(8) . ?
N7 C19 1.345(8) . ?
N7 C25 1.356(7) . ?
N8 C20 1.378(7) . ?
N8 C21 1.341(8) . ?
N9 C26 1.371(7) . ?
N9 C27 1.338(8) . ?
N10 C25 1.323(7) . ?
N10 C31 1.345(8) . ?
N11 C19 1.326(7) . ?
N11 C31 1.344(8) . ?
N12 HN12 0.86(2) . ?
N12 C32 1.353(9) . ?
N12 C33 1.329(9) . ?
C1 C2 1.463(8) . ?
C2 C6 1.386(8) . ?
C3 H3 0.9500 . ?
C3 C4 1.392(9) . ?
C4 H4 0.9500 . ?
C4 C5 1.371(10) . ?
C5 H5 0.9500 . ?
C5 C6 1.396(9) . ?
C6 H6A 0.9500 . ?
C7 C8 1.453(8) . ?
C8 C12 1.384(8) . ?
C9 H9 0.9500 . ?
C9 C10 1.392(9) . ?
C10 H10 0.9500 . ?
C10 C11 1.375(9) . ?
C11 H11 0.9500 . ?
C11 C12 1.395(9) . ?
C12 H12A 0.9500 . ?
C13 C14 1.472(8) . ?
C14 C18 1.372(9) . ?
C15 H15 0.9500 . ?
C15 C16 1.378(10) . ?
C16 H16 0.9500 . ?
C16 C17 1.370(10) . ?
C17 H17 0.9500 . ?
C17 C18 1.400(9) . ?
C18 H18 0.9500 . ?
C19 C20 1.460(8) . ?
C20 C24 1.378(9) . ?
C21 H21 0.9500 . ?
C21 C22 1.387(9) . ?
C22 H22 0.9500 . ?
C22 C23 1.391(9) . ?
C23 H23 0.9500 . ?
C23 C24 1.386(9) . ?
C24 H24 0.9500 . ?
C25 C26 1.461(8) . ?
C26 C30 1.382(8) . ?
C27 H27 0.9500 . ?
C27 C28 1.397(9) . ?
C28 H28 0.9500 . ?
C28 C29 1.383(10) . ?
C29 H29 0.9500 . ?
C29 C30 1.385(9) . ?
C30 H30 0.9500 . ?
C31 C32 1.468(8) . ?
C32 C36 1.382(9) . ?
C33 H33 0.9500 . ?
C33 C34 1.376(11) . ?
C34 H34 0.9500 . ?
C34 C35 1.377(11) . ?
C35 H35 0.9500 . ?
C35 C36 1.403(9) . ?
C36 H36 0.9500 . ?
N13 C37 1.136(10) . ?
C37 C38 1.428(12) . ?
C38 H38A 0.9800 . ?
C38 H38B 0.9800 . ?
C38 H38C 0.9800 . ?
N14 C39 1.144(10) . ?
C39 C40 1.454(11) . ?
C40 H40A 0.9800 . ?
C40 H40B 0.9800 . ?
C40 H40C 0.9800 . ?

loop_
_geom_hbond_atom_site_label_D
_geom_hbond_atom_site_label_H
_geom_hbond_atom_site_label_A
_geom_hbond_distance_DH
_geom_hbond_distance_HA
_geom_hbond_distance_DA
_geom_hbond_angle_DHA
_geom_hbond_site_symmetry_A
_geom_hbond_publ_flag
C42 H42A I7 0.98 2.99 3.771(19) 137.9 2_665 yes
C42 H42B I9 0.98 3.31 4.16(2) 145.8 . yes
C42 H42C I4 0.98 3.34 4.18(2) 144.8 1_545 yes
N6 HN6 N16 0.86(2) 1.86(4) 2.661(14) 154(8) . yes
N12 HN12 N14 0.86(2) 2.03(5) 2.820(9) 151(8) 1_565 yes
C4 H4 I3 0.95 3.18 3.878(6) 131.4 2_675 yes
C9 H9 I20 0.95 3.30 3.993(6) 131.0 1_565 yes
C9 H9 I21 0.95 3.12 3.855(6) 135.6 1_565 yes
C9 H9 N7 0.95 2.69 3.163(8) 111.5 . yes
C10 H10 N14 0.95 2.68 3.567(9) 154.7 2_666 yes
C15 H15 I12 0.95 3.11 3.947(7) 148.3 1_655 yes
C18 H18 N13 0.95 2.70 3.331(10) 124.9 2_665 yes
C27 H27 I7 0.95 3.12 3.807(6) 130.3 2_665 yes
C34 H34 I13 0.95 3.04 3.961(7) 162.5 1_565 yes
C34 H34 I14 0.95 3.14 3.926(7) 140.8 1_565 yes
C36 H36 I17 0.95 2.90 3.771(7) 153.5 . yes
C38 H38A I3 0.98 2.99 3.776(11) 138.3 2_565 yes
C38 H38B I9 0.98 3.12 3.912(12) 139.2 . yes
C38 H38C I7 0.98 3.08 3.971(11) 151.5 2_665 yes
C40 H40A I13 0.98 3.04 3.888(8) 144.9 2_666 yes
C40 H40C I12 0.98 3.27 3.752(8) 112.5 1_655 yes
C40 H40C I15 0.98 3.32 3.967(9) 125.6 2_666 yes

loop_
_geom_torsion_atom_site_label_1
_geom_torsion_atom_site_label_2
_geom_torsion_atom_site_label_3
_geom_torsion_atom_site_label_4
_geom_torsion
_geom_torsion_site_symmetry_1
_geom_torsion_site_symmetry_2
_geom_torsion_site_symmetry_3
_geom_torsion_site_symmetry_4
_geom_torsion_publ_flag
Fe1 N1 C1 N4 179.9(4) . . . . ?
Fe1 N1 C1 C2 1.1(7) . . . . ?
Fe1 N1 C7 N5 -178.7(4) . . . . ?
Fe1 N1 C7 C8 1.0(7) . . . . ?
Fe1 N2 C2 C1 1.0(6) . . . . ?
Fe1 N2 C2 C6 -177.4(5) . . . . ?
Fe1 N2 C3 C4 176.5(5) . . . . ?
Fe1 N3 C8 C7 2.1(6) . . . . ?
Fe1 N3 C8 C12 -176.6(5) . . . . ?
Fe1 N3 C9 C10 176.4(5) . . . . ?
Fe1 N7 C19 N11 -176.9(4) . . . . ?
Fe1 N7 C19 C20 3.3(7) . . . . ?
Fe1 N7 C25 N10 176.4(4) . . . . ?
Fe1 N7 C25 C26 -4.2(6) . . . . ?
Fe1 N8 C20 C19 3.7(6) . . . . ?
Fe1 N8 C20 C24 -174.6(5) . . . . ?
Fe1 N8 C21 C22 173.5(5) . . . . ?
Fe1 N9 C26 C25 4.8(6) . . . . ?
Fe1 N9 C26 C30 -177.2(5) . . . . ?
Fe1 N9 C27 C28 177.7(5) . . . . ?
N1 C1 C2 N2 -1.3(7) . . . . ?
N1 C1 C2 C6 177.0(6) . . . . ?
N1 C7 C8 N3 -2.0(7) . . . . ?
N1 C7 C8 C12 176.7(6) . . . . ?
N2 Fe1 N1 C1 -0.5(4) . . . . ?
N2 Fe1 N1 C7 -179.5(5) . . . . ?
N2 Fe1 N7 C19 -88.9(5) . . . . ?
N2 Fe1 N7 C25 95.5(4) . . . . ?
N2 C2 C6 C5 0.8(9) . . . . ?
N2 C3 C4 C5 0.2(10) . . . . ?
N3 Fe1 N1 C1 179.1(5) . . . . ?
N3 Fe1 N1 C7 0.1(4) . . . . ?
N3 Fe1 N7 C19 91.5(5) . . . . ?
N3 Fe1 N7 C25 -84.1(4) . . . . ?
N3 C8 C12 C11 -0.2(9) . . . . ?
N3 C9 C10 C11 -0.3(10) . . . . ?
N4 C1 C2 N2 179.9(5) . . . . ?
N4 C1 C2 C6 -1.8(10) . . . . ?
N4 C13 C14 N6 176.5(6) . . . . ?
N4 C13 C14 C18 -0.4(9) . . . . ?
N5 C7 C8 N3 177.7(5) . . . . ?
N5 C7 C8 C12 -3.6(10) . . . . ?
N5 C13 C14 N6 -2.9(8) . . . . ?
N5 C13 C14 C18 -179.8(6) . . . . ?
N6 C14 C18 C17 0.2(10) . . . . ?
N6 C15 C16 C17 -1.3(11) . . . . ?
N7 C19 C20 N8 -4.4(7) . . . . ?
N7 C19 C20 C24 174.0(6) . . . . ?
N7 C25 C26 N9 -0.7(7) . . . . ?
N7 C25 C26 C30 -178.6(5) . . . . ?
N8 Fe1 N1 C1 -88.7(5) . . . . ?
N8 Fe1 N1 C7 92.3(5) . . . . ?
N8 Fe1 N7 C19 -1.0(4) . . . . ?
N8 Fe1 N7 C25 -176.6(5) . . . . ?
N8 C20 C24 C23 0.3(9) . . . . ?
N8 C21 C22 C23 0.5(10) . . . . ?
N9 Fe1 N1 C1 90.0(5) . . . . ?
N9 Fe1 N1 C7 -89.0(5) . . . . ?
N9 Fe1 N7 C19 -178.9(5) . . . . ?
N9 Fe1 N7 C25 5.5(4) . . . . ?
N9 C26 C30 C29 -1.2(9) . . . . ?
N9 C27 C28 C29 0.0(10) . . . . ?
N10 C25 C26 N9 178.7(5) . . . . ?
N10 C25 C26 C30 0.7(9) . . . . ?
N10 C31 C32 N12 177.9(5) . . . . ?
N10 C31 C32 C36 -2.9(9) . . . . ?
N11 C19 C20 N8 175.9(5) . . . . ?
N11 C19 C20 C24 -5.8(9) . . . . ?
N11 C31 C32 N12 -3.0(8) . . . . ?
N11 C31 C32 C36 176.2(6) . . . . ?
N12 C32 C36 C35 -0.8(10) . . . . ?
N12 C33 C34 C35 -1.7(11) . . . . ?
C1 N1 C7 N5 2.3(8) . . . . ?
C1 N1 C7 C8 -178.0(5) . . . . ?
C1 N4 C13 N5 2.3(9) . . . . ?
C1 N4 C13 C14 -177.0(5) . . . . ?
C1 C2 C6 C5 -177.4(6) . . . . ?
C2 N2 C3 C4 -0.7(9) . . . . ?
C3 N2 C2 C1 178.6(5) . . . . ?
C3 N2 C2 C6 0.2(9) . . . . ?
C3 C4 C5 C6 0.9(10) . . . . ?
C4 C5 C6 C2 -1.3(10) . . . . ?
C7 N1 C1 N4 -1.0(9) . . . . ?
C7 N1 C1 C2 -179.9(5) . . . . ?
C7 N5 C13 N4 -1.3(9) . . . . ?
C7 N5 C13 C14 178.1(5) . . . . ?
C7 C8 C12 C11 -178.8(6) . . . . ?
C8 N3 C9 C10 -0.1(9) . . . . ?
C9 N3 C8 C7 179.0(5) . . . . ?
C9 N3 C8 C12 0.4(9) . . . . ?
C9 C10 C11 C12 0.4(10) . . . . ?
C10 C11 C12 C8 -0.2(10) . . . . ?
C13 N4 C1 N1 -1.1(8) . . . . ?
C13 N4 C1 C2 177.6(6) . . . . ?
C13 N5 C7 N1 -1.2(8) . . . . ?
C13 N5 C7 C8 179.2(5) . . . . ?
C13 C14 C18 C17 177.0(6) . . . . ?
C14 N6 C15 C16 1.8(11) . . . . ?
C15 N6 C14 C13 -178.3(6) . . . . ?
C15 N6 C14 C18 -1.3(10) . . . . ?
C15 C16 C17 C18 0.3(11) . . . . ?
C16 C17 C18 C14 0.3(10) . . . . ?
C19 N7 C25 N10 0.6(8) . . . . ?
C19 N7 C25 C26 -180.0(5) . . . . ?
C19 N11 C31 N10 1.3(9) . . . . ?
C19 N11 C31 C32 -177.7(5) . . . . ?
C19 C20 C24 C23 -177.8(6) . . . . ?
C20 N8 C21 C22 -0.9(8) . . . . ?
C21 N8 C20 C19 178.9(5) . . . . ?
C21 N8 C20 C24 0.5(8) . . . . ?
C21 C22 C23 C24 0.3(10) . . . . ?
C22 C23 C24 C20 -0.7(9) . . . . ?
C25 N7 C19 N11 -1.2(8) . . . . ?
C25 N7 C19 C20 179.0(5) . . . . ?
C25 N10 C31 N11 -1.8(9) . . . . ?
C25 N10 C31 C32 177.2(5) . . . . ?
C25 C26 C30 C29 176.5(6) . . . . ?
C26 N9 C27 C28 -1.3(9) . . . . ?
C27 N9 C26 C25 -176.0(5) . . . . ?
C27 N9 C26 C30 1.9(8) . . . . ?
C27 C28 C29 C30 0.7(10) . . . . ?
C28 C29 C30 C26 -0.2(9) . . . . ?
C31 N10 C25 N7 0.8(8) . . . . ?
C31 N10 C25 C26 -178.5(5) . . . . ?
C31 N11 C19 N7 0.3(8) . . . . ?
C31 N11 C19 C20 -180.0(5) . . . . ?
C31 C32 C36 C35 -179.9(6) . . . . ?
C32 N12 C33 C34 0.8(11) . . . . ?
C33 N12 C32 C31 179.7(6) . . . . ?
C33 N12 C32 C36 0.5(10) . . . . ?
C33 C34 C35 C36 1.4(11) . . . . ?
C34 C35 C36 C32 -0.1(10) . . . . ?
